data_4311610
loop_
_publ_author_name
'Wuping Liao'
'Chunhua Hu'
'Reinhard K. Kremer'
'Richard Dronskowski'

_publ_section_title
;
 Formation of Complex Three- and One-Dimensional Interpenetrating Networks
 within Carbodiimide Chemistry: NCN2--Coordinated Rare-Earth-Metal
 Tetrahedra and Condensed Alkali-Metal Iodide Octahedra in Two Novel
 Lithium Europium Carbodiimide Iodides, LiEu2(NCN)I3 and LiEu4(NCN)3I3
;
_journal_name_full 'Inorganic Chemistry'
_journal_page_first 5884
_journal_page_last 5890
_journal_paper_doi 10.1021/ic049432r
_journal_volume 43
_journal_year 2004
_chemical_formula_sum 'C Eu2 I3 Li N2'
_chemical_formula_weight 731.59
_chemical_name_systematic
; 
 ? 
;
_space_group_IT_number 227
_symmetry_cell_setting cubic
_symmetry_space_group_name_Hall '-F 4vw 2vw 3'
_symmetry_space_group_name_H-M 'F d -3 m :2'
_atom_sites_solution_hydrogens geom
_atom_sites_solution_primary direct
_atom_sites_solution_secondary difmap
_audit_creation_method SHELXL-97
_cell_angle_alpha 90.00
_cell_angle_beta 90.00
_cell_angle_gamma 90.00
_cell_formula_units_Z 16
_cell_length_a 15.1427(17)
_cell_length_b 15.1427(17)
_cell_length_c 15.1427(17)
_cell_measurement_temperature 293(2)
_cell_volume 3472.2(7)
_computing_structure_refinement 'SHELXL-97 (Sheldrick, 1997)'
_computing_structure_solution 'SHELXS-97 (Sheldrick, 1990)'
_diffrn_ambient_temperature 293(2)
_diffrn_measured_fraction_theta_full 1.000
_diffrn_measured_fraction_theta_max 1.000
_diffrn_radiation_monochromator graphite
_diffrn_radiation_source 'fine-focus sealed tube'
_diffrn_radiation_type MoK\a
_diffrn_radiation_wavelength 0.71073
_diffrn_reflns_av_R_equivalents 0.0684
_diffrn_reflns_av_sigmaI/netI 0.0141
_diffrn_reflns_limit_h_max 20
_diffrn_reflns_limit_h_min -20
_diffrn_reflns_limit_k_max 20
_diffrn_reflns_limit_k_min -20
_diffrn_reflns_limit_l_max 20
_diffrn_reflns_limit_l_min -20
_diffrn_reflns_number 11261
_diffrn_reflns_theta_full 28.30
_diffrn_reflns_theta_max 28.30
_diffrn_reflns_theta_min 2.33
_exptl_absorpt_coefficient_mu 24.903
_exptl_crystal_colour orange_red
_exptl_crystal_density_diffrn 5.598
_exptl_crystal_density_method 'not measured'
_exptl_crystal_description block
_exptl_crystal_F_000 4928
_exptl_crystal_size_max 0.10
_exptl_crystal_size_mid 0.07
_exptl_crystal_size_min 0.04
_refine_diff_density_max 1.611
_refine_diff_density_min -1.689
_refine_diff_density_rms 0.315
_refine_ls_extinction_method none
_refine_ls_goodness_of_fit_ref 1.240
_refine_ls_hydrogen_treatment mixed
_refine_ls_matrix_type full
_refine_ls_number_parameters 12
_refine_ls_number_reflns 244
_refine_ls_number_restraints 0
_refine_ls_restrained_S_all 1.240
_refine_ls_R_factor_all 0.0369
_refine_ls_R_factor_gt 0.0322
_refine_ls_shift/su_max 0.000
_refine_ls_shift/su_mean 0.000
_refine_ls_structure_factor_coef Fsqd
_refine_ls_weighting_details 'calc w=1/[\s^2^(Fo^2^)+(0.0204P)^2^+582.1100P] where P=(Fo^2^+2Fc^2^)/3'
_refine_ls_weighting_scheme calc
_refine_ls_wR_factor_gt 0.0778
_refine_ls_wR_factor_ref 0.0798
_reflns_number_gt 221
_reflns_number_total 244
_reflns_threshold_expression >2sigma(I)
_cod_data_source_file ic049432rsi20040501_020532.cif
_cod_data_source_block isotropic
_cod_original_sg_symbol_H-M 'F d -3 m'
_cod_database_code 4311610

loop_
_symmetry_equiv_pos_as_xyz
'x, y, z'
'-x+3/4, -y+1/4, z+1/2'
'-x+1/4, y+1/2, -z+3/4'
'x+1/2, -y+3/4, -z+1/4'
'z, x, y'
'z+1/2, -x+3/4, -y+1/4'
'-z+3/4, -x+1/4, y+1/2'
'-z+1/4, x+1/2, -y+3/4'
'y, z, x'
'-y+1/4, z+1/2, -x+3/4'
'y+1/2, -z+3/4, -x+1/4'
'-y+3/4, -z+1/4, x+1/2'
'y+3/4, x+1/4, -z+1/2'
'-y, -x, -z'
'y+1/4, -x+1/2, z+3/4'
'-y+1/2, x+3/4, z+1/4'
'x+3/4, z+1/4, -y+1/2'
'-x+1/2, z+3/4, y+1/4'
'-x, -z, -y'
'x+1/4, -z+1/2, y+3/4'
'z+3/4, y+1/4, -x+1/2'
'z+1/4, -y+1/2, x+3/4'
'-z+1/2, y+3/4, x+1/4'
'-z, -y, -x'
'x, y+1/2, z+1/2'
'-x+3/4, -y+3/4, z+1'
'-x+1/4, y+1, -z+5/4'
'x+1/2, -y+5/4, -z+3/4'
'z, x+1/2, y+1/2'
'z+1/2, -x+5/4, -y+3/4'
'-z+3/4, -x+3/4, y+1'
'-z+1/4, x+1, -y+5/4'
'y, z+1/2, x+1/2'
'-y+1/4, z+1, -x+5/4'
'y+1/2, -z+5/4, -x+3/4'
'-y+3/4, -z+3/4, x+1'
'y+3/4, x+3/4, -z+1'
'-y, -x+1/2, -z+1/2'
'y+1/4, -x+1, z+5/4'
'-y+1/2, x+5/4, z+3/4'
'x+3/4, z+3/4, -y+1'
'-x+1/2, z+5/4, y+3/4'
'-x, -z+1/2, -y+1/2'
'x+1/4, -z+1, y+5/4'
'z+3/4, y+3/4, -x+1'
'z+1/4, -y+1, x+5/4'
'-z+1/2, y+5/4, x+3/4'
'-z, -y+1/2, -x+1/2'
'x+1/2, y, z+1/2'
'-x+5/4, -y+1/4, z+1'
'-x+3/4, y+1/2, -z+5/4'
'x+1, -y+3/4, -z+3/4'
'z+1/2, x, y+1/2'
'z+1, -x+3/4, -y+3/4'
'-z+5/4, -x+1/4, y+1'
'-z+3/4, x+1/2, -y+5/4'
'y+1/2, z, x+1/2'
'-y+3/4, z+1/2, -x+5/4'
'y+1, -z+3/4, -x+3/4'
'-y+5/4, -z+1/4, x+1'
'y+5/4, x+1/4, -z+1'
'-y+1/2, -x, -z+1/2'
'y+3/4, -x+1/2, z+5/4'
'-y+1, x+3/4, z+3/4'
'x+5/4, z+1/4, -y+1'
'-x+1, z+3/4, y+3/4'
'-x+1/2, -z, -y+1/2'
'x+3/4, -z+1/2, y+5/4'
'z+5/4, y+1/4, -x+1'
'z+3/4, -y+1/2, x+5/4'
'-z+1, y+3/4, x+3/4'
'-z+1/2, -y, -x+1/2'
'x+1/2, y+1/2, z'
'-x+5/4, -y+3/4, z+1/2'
'-x+3/4, y+1, -z+3/4'
'x+1, -y+5/4, -z+1/4'
'z+1/2, x+1/2, y'
'z+1, -x+5/4, -y+1/4'
'-z+5/4, -x+3/4, y+1/2'
'-z+3/4, x+1, -y+3/4'
'y+1/2, z+1/2, x'
'-y+3/4, z+1, -x+3/4'
'y+1, -z+5/4, -x+1/4'
'-y+5/4, -z+3/4, x+1/2'
'y+5/4, x+3/4, -z+1/2'
'-y+1/2, -x+1/2, -z'
'y+3/4, -x+1, z+3/4'
'-y+1, x+5/4, z+1/4'
'x+5/4, z+3/4, -y+1/2'
'-x+1, z+5/4, y+1/4'
'-x+1/2, -z+1/2, -y'
'x+3/4, -z+1, y+3/4'
'z+5/4, y+3/4, -x+1/2'
'z+3/4, -y+1, x+3/4'
'-z+1, y+5/4, x+1/4'
'-z+1/2, -y+1/2, -x'
'-x, -y, -z'
'x-3/4, y-1/4, -z-1/2'
'x-1/4, -y-1/2, z-3/4'
'-x-1/2, y-3/4, z-1/4'
'-z, -x, -y'
'-z-1/2, x-3/4, y-1/4'
'z-3/4, x-1/4, -y-1/2'
'z-1/4, -x-1/2, y-3/4'
'-y, -z, -x'
'y-1/4, -z-1/2, x-3/4'
'-y-1/2, z-3/4, x-1/4'
'y-3/4, z-1/4, -x-1/2'
'-y-3/4, -x-1/4, z-1/2'
'y, x, z'
'-y-1/4, x-1/2, -z-3/4'
'y-1/2, -x-3/4, -z-1/4'
'-x-3/4, -z-1/4, y-1/2'
'x-1/2, -z-3/4, -y-1/4'
'x, z, y'
'-x-1/4, z-1/2, -y-3/4'
'-z-3/4, -y-1/4, x-1/2'
'-z-1/4, y-1/2, -x-3/4'
'z-1/2, -y-3/4, -x-1/4'
'z, y, x'
'-x, -y+1/2, -z+1/2'
'x-3/4, y+1/4, -z'
'x-1/4, -y, z-1/4'
'-x-1/2, y-1/4, z+1/4'
'-z, -x+1/2, -y+1/2'
'-z-1/2, x-1/4, y+1/4'
'z-3/4, x+1/4, -y'
'z-1/4, -x, y-1/4'
'-y, -z+1/2, -x+1/2'
'y-1/4, -z, x-1/4'
'-y-1/2, z-1/4, x+1/4'
'y-3/4, z+1/4, -x'
'-y-3/4, -x+1/4, z'
'y, x+1/2, z+1/2'
'-y-1/4, x, -z-1/4'
'y-1/2, -x-1/4, -z+1/4'
'-x-3/4, -z+1/4, y'
'x-1/2, -z-1/4, -y+1/4'
'x, z+1/2, y+1/2'
'-x-1/4, z, -y-1/4'
'-z-3/4, -y+1/4, x'
'-z-1/4, y, -x-1/4'
'z-1/2, -y-1/4, -x+1/4'
'z, y+1/2, x+1/2'
'-x+1/2, -y, -z+1/2'
'x-1/4, y-1/4, -z'
'x+1/4, -y-1/2, z-1/4'
'-x, y-3/4, z+1/4'
'-z+1/2, -x, -y+1/2'
'-z, x-3/4, y+1/4'
'z-1/4, x-1/4, -y'
'z+1/4, -x-1/2, y-1/4'
'-y+1/2, -z, -x+1/2'
'y+1/4, -z-1/2, x-1/4'
'-y, z-3/4, x+1/4'
'y-1/4, z-1/4, -x'
'-y-1/4, -x-1/4, z'
'y+1/2, x, z+1/2'
'-y+1/4, x-1/2, -z-1/4'
'y, -x-3/4, -z+1/4'
'-x-1/4, -z-1/4, y'
'x, -z-3/4, -y+1/4'
'x+1/2, z, y+1/2'
'-x+1/4, z-1/2, -y-1/4'
'-z-1/4, -y-1/4, x'
'-z+1/4, y-1/2, -x-1/4'
'z, -y-3/4, -x+1/4'
'z+1/2, y, x+1/2'
'-x+1/2, -y+1/2, -z'
'x-1/4, y+1/4, -z-1/2'
'x+1/4, -y, z-3/4'
'-x, y-1/4, z-1/4'
'-z+1/2, -x+1/2, -y'
'-z, x-1/4, y-1/4'
'z-1/4, x+1/4, -y-1/2'
'z+1/4, -x, y-3/4'
'-y+1/2, -z+1/2, -x'
'y+1/4, -z, x-3/4'
'-y, z-1/4, x-1/4'
'y-1/4, z+1/4, -x-1/2'
'-y-1/4, -x+1/4, z-1/2'
'y+1/2, x+1/2, z'
'-y+1/4, x, -z-3/4'
'y, -x-1/4, -z-1/4'
'-x-1/4, -z+1/4, y-1/2'
'x, -z-1/4, -y-1/4'
'x+1/2, z+1/2, y'
'-x+1/4, z, -y-3/4'
'-z-1/4, -y+1/4, x-1/2'
'-z+1/4, y, -x-3/4'
'z, -y-1/4, -x-1/4'
'z+1/2, y+1/2, x'

loop_
_atom_site_label
_atom_site_type_symbol
_atom_site_fract_x
_atom_site_fract_y
_atom_site_fract_z
_atom_site_U_iso_or_equiv
_atom_site_adp_type
_atom_site_occupancy
_atom_site_symmetry_multiplicity
_atom_site_calc_flag
_atom_site_refinement_flags
_atom_site_disorder_assembly
_atom_site_disorder_group
Eu Eu 0.21799(4) 0.21799(4) 0.21799(4) 0.0154(3) Uani 1 6 d S . .
I I 0.42503(9) 0.1250 0.1250 0.0245(4) Uani 1 4 d S . .
N N 0.0462(6) 0.0462(6) 0.0462(6) 0.012(3) Uiso 1 6 d S . .
C C 0.0000 0.0000 0.0000 0.016(6) Uiso 1 12 d S . .
Li Li 0.5000 0.5000 0.5000 0.041(17) Uiso 1 12 d S . .

loop_
_atom_site_aniso_label
_atom_site_aniso_U_11
_atom_site_aniso_U_22
_atom_site_aniso_U_33
_atom_site_aniso_U_23
_atom_site_aniso_U_13
_atom_site_aniso_U_12
Eu 0.0154(3) 0.0154(3) 0.0154(3) -0.0017(2) -0.0017(2) -0.0017(2)
I 0.0281(7) 0.0226(4) 0.0226(4) 0.0005(5) 0.000 0.000

loop_
_atom_type_symbol
_atom_type_description
_atom_type_scat_dispersion_real
_atom_type_scat_dispersion_imag
_atom_type_scat_source
C C 0.0033 0.0016 'International Tables Vol C Tables 4.2.6.8 and 6.1.1.4'
Li Li -0.0003 0.0001 'International Tables Vol C Tables 4.2.6.8 and 6.1.1.4'
N N 0.0061 0.0033 'International Tables Vol C Tables 4.2.6.8 and 6.1.1.4'
I I -0.4742 1.8119 'International Tables Vol C Tables 4.2.6.8 and 6.1.1.4'
Eu Eu -0.1578 3.6682 'International Tables Vol C Tables 4.2.6.8 and 6.1.1.4'

loop_
_geom_angle_atom_site_label_1
_geom_angle_atom_site_label_2
_geom_angle_atom_site_label_3
_geom_angle
_geom_angle_site_symmetry_1
_geom_angle_site_symmetry_3
_geom_angle_publ_flag
N Eu N 80.3(5) 76_445 27_544 ?
N Eu N 80.3(5) 76_445 50_454 ?
N Eu N 80.3(5) 27_544 50_454 ?
N Eu I 85.7(3) 76_445 170_556 ?
N Eu I 136.96(13) 27_544 170_556 ?
N Eu I 136.96(13) 50_454 170_556 ?
N Eu I 136.96(13) 76_445 154_565 ?
N Eu I 136.96(13) 27_544 154_565 ?
N Eu I 85.7(3) 50_454 154_565 ?
I Eu I 77.40(4) 170_556 154_565 ?
N Eu I 136.96(13) 76_445 126_655 ?
N Eu I 85.7(3) 27_544 126_655 ?
N Eu I 136.96(13) 50_454 126_655 ?
I Eu I 77.40(4) 170_556 126_655 ?
I Eu I 77.40(4) 154_565 126_655 ?
N Eu I 140.9(3) 76_445 . ?
N Eu I 70.21(13) 27_544 . ?
N Eu I 70.21(13) 50_454 . ?
I Eu I 133.37(4) 170_556 . ?
I Eu I 66.745(8) 154_565 . ?
I Eu I 66.745(8) 126_655 . ?
N Eu I 70.21(13) 76_445 5 ?
N Eu I 140.9(3) 27_544 5 ?
N Eu I 70.21(13) 50_454 5 ?
I Eu I 66.745(8) 170_556 5 ?
I Eu I 66.745(8) 154_565 5 ?
I Eu I 133.37(4) 126_655 5 ?
I Eu I 119.756(3) . 5 ?
N Eu I 70.21(13) 76_445 9 ?
N Eu I 70.21(13) 27_544 9 ?
N Eu I 140.9(3) 50_454 9 ?
I Eu I 66.745(8) 170_556 9 ?
I Eu I 133.37(4) 154_565 9 ?
I Eu I 66.745(8) 126_655 9 ?
I Eu I 119.756(3) . 9 ?
I Eu I 119.756(3) 5 9 ?
N Eu Eu 83.4(3) 76_445 76_445 ?
N Eu Eu 40.5(2) 27_544 76_445 ?
N Eu Eu 40.5(2) 50_454 76_445 ?
I Eu Eu 169.05(3) 170_556 76_445 ?
I Eu Eu 110.89(2) 154_565 76_445 ?
I Eu Eu 110.89(2) 126_655 76_445 ?
I Eu Eu 57.58(2) . 76_445 ?
I Eu Eu 109.195(17) 5 76_445 ?
I Eu Eu 109.195(17) 9 76_445 ?
N Eu Eu 40.5(2) 76_445 27_544 ?
N Eu Eu 83.4(3) 27_544 27_544 ?
N Eu Eu 40.5(2) 50_454 27_544 ?
I Eu Eu 110.89(2) 170_556 27_544 ?
I Eu Eu 110.89(2) 154_565 27_544 ?
I Eu Eu 169.05(3) 126_655 27_544 ?
I Eu Eu 109.195(17) . 27_544 ?
I Eu Eu 57.58(2) 5 27_544 ?
I Eu Eu 109.195(17) 9 27_544 ?
Eu Eu Eu 60.0 76_445 27_544 ?
N Eu Eu 40.5(2) 76_445 50_454 ?
N Eu Eu 40.5(2) 27_544 50_454 ?
N Eu Eu 83.4(3) 50_454 50_454 ?
I Eu Eu 110.89(2) 170_556 50_454 ?
I Eu Eu 169.05(3) 154_565 50_454 ?
I Eu Eu 110.89(2) 126_655 50_454 ?
I Eu Eu 109.195(17) . 50_454 ?
I Eu Eu 109.195(17) 5 50_454 ?
I Eu Eu 57.58(2) 9 50_454 ?
Eu Eu Eu 60.0 76_445 50_454 ?
Eu Eu Eu 60.0 27_544 50_454 ?
Li I Li 134.04(5) 52_455 25_544 ?
Li I Eu 85.747(14) 52_455 98_656 ?
Li I Eu 85.747(14) 25_544 98_656 ?
Li I Eu 85.747(14) 52_455 147_565 ?
Li I Eu 85.747(14) 25_544 147_565 ?
Eu I Eu 158.10(5) 98_656 147_565 ?
Li I Eu 145.40(4) 52_455 76_445 ?
Li I Eu 80.56(2) 25_544 76_445 ?
Eu I Eu 99.23(2) 98_656 76_445 ?
Eu I Eu 99.23(2) 147_565 76_445 ?
Li I Eu 80.56(2) 52_455 . ?
Li I Eu 145.40(4) 25_544 . ?
Eu I Eu 99.23(2) 98_656 . ?
Eu I Eu 99.23(2) 147_565 . ?
Eu I Eu 64.85(4) 76_445 . ?
C N Eu 118.6(3) . 27_544 ?
C N Eu 118.6(3) . 50_454 ?
Eu N Eu 99.0(4) 27_544 50_454 ?
C N Eu 118.6(3) . 76_445 ?
Eu N Eu 99.0(4) 27_544 76_445 ?
Eu N Eu 99.0(4) 50_454 76_445 ?
N C N 180(2) 97 . ?
I Li I 85.15(3) 177_556 25 ?
I Li I 94.85(3) 177_556 121_655 ?
I Li I 180.0 25 121_655 ?
I Li I 94.85(3) 177_556 149_565 ?
I Li I 85.15(3) 25 149_565 ?
I Li I 94.85(3) 121_655 149_565 ?
I Li I 85.15(3) 177_556 53 ?
I Li I 94.85(3) 25 53 ?
I Li I 85.15(3) 121_655 53 ?
I Li I 180.0 149_565 53 ?
I Li I 180.0 177_556 81 ?
I Li I 94.85(3) 25 81 ?
I Li I 85.15(3) 121_655 81 ?
I Li I 85.15(3) 149_565 81 ?
I Li I 94.85(3) 53 81 ?

loop_
_geom_bond_atom_site_label_1
_geom_bond_atom_site_label_2
_geom_bond_distance
_geom_bond_site_symmetry_2
_geom_bond_publ_flag
Eu N 2.620(8) 76_445 ?
Eu N 2.620(8) 27_544 ?
Eu N 2.620(8) 50_454 ?
Eu I 3.4247(9) 170_556 ?
Eu I 3.4247(9) 154_565 ?
Eu I 3.4247(9) 126_655 ?
Eu I 3.7142(12) . ?
Eu I 3.7142(12) 5 ?
Eu I 3.7142(12) 9 ?
Eu Eu 3.9829(18) 76_445 ?
Eu Eu 3.9829(18) 27_544 ?
Eu Eu 3.9829(18) 50_454 ?
I Li 2.9076(6) 52_455 ?
I Li 2.9076(6) 25_544 ?
I Eu 3.4247(9) 98_656 ?
I Eu 3.4247(9) 147_565 ?
I Eu 3.7142(12) 76_445 ?
N C 1.211(17) . ?
N Eu 2.620(8) 27_544 ?
N Eu 2.620(8) 50_454 ?
N Eu 2.620(8) 76_445 ?
C N 1.211(17) 97 ?
Li I 2.9076(6) 177_556 ?
Li I 2.9076(6) 25 ?
Li I 2.9076(6) 121_655 ?
Li I 2.9076(6) 149_565 ?
Li I 2.9076(6) 53 ?
Li I 2.9076(6) 81 ?
